data_1552214
loop_
_publ_author_name
'Hooper, Thomas'
'Lau, Samantha'
'Chen, Wenyi'
'Brown, Ryan'
'Gar\,con, Mart\'i'
'Luong, Karen'
'Barrow, Nathan'
'Tatton, Andrew'
'Sackman, George A.'
'Richardson, Christopher'
'White, Andrew J. P.'
'Cooper, Richard Ian'
'Edwards, Alison'
'Casely, Ian'
'Crimmin, Mark Richard'

_publ_section_title
;
 The Partial Dehydrogenation of Aluminium Dihydrides
;
_journal_name_full 'Chemical Science'
_journal_paper_doi 10.1039/C9SC02750E
_journal_year 2019
_chemical_formula_moiety 'C78 H118 Al2 N4 P2 Pd2 , 2(C6 H6)'
_chemical_formula_sum 'C90 H130 Al2 N4 P2 Pd2'
_chemical_formula_weight 1596.67
_space_group_crystal_system triclinic
_space_group_IT_number 2
_space_group_name_Hall '-P 1'
_space_group_name_H-M_alt 'P -1'
_symmetry_space_group_name_Hall '-P 1'
_symmetry_space_group_name_H-M 'P -1'
_atom_sites_solution_hydrogens mixed
_audit_creation_method SHELXL-2017/1
_audit_update_record
;
2019-04-05 deposited with the CCDC.    2019-08-13 downloaded from the CCDC.
;
_cell_angle_alpha 114.468(5)
_cell_angle_beta 101.107(3)
_cell_angle_gamma 101.892(3)
_cell_formula_units_Z 1
_cell_length_a 12.5660(4)
_cell_length_b 13.8938(6)
_cell_length_c 14.1192(7)
_cell_measurement_reflns_used 6478
_cell_measurement_temperature 173(2)
_cell_measurement_theta_max 28.3770
_cell_measurement_theta_min 2.8030
_cell_volume 2085.85(19)
_computing_cell_refinement 'CrysAlisPro, Rigaku OD'
_computing_data_collection 'CrysAlisPro, Rigaku OD'
_computing_data_reduction 'CrysAlisPro, Rigaku OD'
_computing_molecular_graphics 'Bruker SHELXTL'
_computing_publication_material 'CIFTAB-2014 (Sheldrick, 2017)'
_computing_structure_refinement 'SHELXL-2017/1 (Sheldrick, 2017)'
_computing_structure_solution 'SHELXS-2014 (Sheldrick, 2017)'
_diffrn_ambient_temperature 173(2)
_diffrn_detector_area_resol_mean 16.0382
_diffrn_measured_fraction_theta_full 0.986
_diffrn_measured_fraction_theta_max 0.789
_diffrn_measurement_device_type 'Agilent Xcalibur 3 E'
_diffrn_measurement_method 'omega scans'
_diffrn_radiation_type MoK\a
_diffrn_radiation_wavelength 0.71073
_diffrn_reflns_av_R_equivalents 0.0114
_diffrn_reflns_av_unetI/netI 0.0286
_diffrn_reflns_Laue_measured_fraction_full 0.986
_diffrn_reflns_Laue_measured_fraction_max 0.789
_diffrn_reflns_limit_h_max 13
_diffrn_reflns_limit_h_min -16
_diffrn_reflns_limit_k_max 14
_diffrn_reflns_limit_k_min -16
_diffrn_reflns_limit_l_max 17
_diffrn_reflns_limit_l_min -14
_diffrn_reflns_number 11999
_diffrn_reflns_point_group_measured_fraction_full 0.986
_diffrn_reflns_point_group_measured_fraction_max 0.789
_diffrn_reflns_theta_full 25.242
_diffrn_reflns_theta_max 28.343
_diffrn_reflns_theta_min 2.472
_diffrn_source 'Enhance (Mo) X-ray Source'
_exptl_absorpt_coefficient_mu 0.537
_exptl_absorpt_correction_T_max 0.853
_exptl_absorpt_correction_T_min 0.781
_exptl_absorpt_correction_type analytical
_exptl_absorpt_process_details
; 
CrysAlisPro 1.171.38.43 (Rigaku Oxford Diffraction, 2015) 
Analytical numeric absorption correction using a multifaceted crystal 
model based on expressions derived by R.C. Clark & J.S. Reid. 
(Clark, R. C. & Reid, J. S. (1995). Acta Cryst. A51, 887-897) 
Empirical absorption correction using spherical harmonics, 
implemented in SCALE3 ABSPACK scaling algorithm. 
;
_exptl_crystal_colour 'Dark red'
_exptl_crystal_density_diffrn 1.271
_exptl_crystal_description blocks
_exptl_crystal_F_000 846
_exptl_crystal_size_max 0.712
_exptl_crystal_size_mid 0.475
_exptl_crystal_size_min 0.409
_refine_diff_density_max 0.487
_refine_diff_density_min -0.350
_refine_diff_density_rms 0.054
_refine_ls_extinction_coef 0.0020(3)
_refine_ls_extinction_expression Fc^*^=kFc[1+0.001xFc^2^\l^3^/sin(2\q)]^-1/4^
_refine_ls_extinction_method 'SHELXL-2017/1 (Sheldrick 2017)'
_refine_ls_goodness_of_fit_ref 1.045
_refine_ls_hydrogen_treatment mixed
_refine_ls_matrix_type full
_refine_ls_number_parameters 463
_refine_ls_number_reflns 8225
_refine_ls_number_restraints 54
_refine_ls_restrained_S_all 1.044
_refine_ls_R_factor_all 0.0281
_refine_ls_R_factor_gt 0.0235
_refine_ls_shift/su_max 0.005
_refine_ls_shift/su_mean 0.000
_refine_ls_structure_factor_coef Fsqd
_refine_ls_weighting_details 'w=1/[\s^2^(Fo^2^)+(0.0230P)^2^+1.0591P] where P=(Fo^2^+2Fc^2^)/3'
_refine_ls_weighting_scheme calc
_refine_ls_wR_factor_gt 0.0559
_refine_ls_wR_factor_ref 0.0585
_reflns_Friedel_coverage 0.000
_reflns_number_gt 7510
_reflns_number_total 8225
_reflns_threshold_expression 'I > 2\s(I)'
_cod_data_source_file c9sc02750e3.cif
_cod_data_source_block 7
_cod_original_cell_volume 2085.84(17)
_cod_database_code 1552214
_shelx_shelxl_version_number 2017/1
_shelx_space_group_comment
; 
The symmetry employed for this shelxl refinement is uniquely defined 
by the following loop, which should always be used as a source of 
symmetry information in preference to the above space-group names. 
They are only intended as comments. 
;

loop_
_space_group_symop_operation_xyz
'x, y, z'
'-x, -y, -z'

loop_
_atom_site_label
_atom_site_type_symbol
_atom_site_fract_x
_atom_site_fract_y
_atom_site_fract_z
_atom_site_U_iso_or_equiv
_atom_site_adp_type
_atom_site_occupancy
_atom_site_site_symmetry_order
_atom_site_calc_flag
_atom_site_refinement_flags_posn
_atom_site_refinement_flags_adp
_atom_site_refinement_flags_occupancy
_atom_site_disorder_assembly
_atom_site_disorder_group
Pd1 Pd 0.50391(2) 0.60197(2) 0.58934(2) 0.01316(5) Uani 1 1 d . . . . .
Al1 Al 0.62164(4) 0.58410(4) 0.46718(4) 0.01397(11) Uani 1 1 d . . . . .
H1 H 0.6150(16) 0.6951(16) 0.5817(16) 0.025(5) Uiso 1 1 d . . . . .
P1 P 0.47540(4) 0.73830(4) 0.73994(4) 0.01515(10) Uani 1 1 d . . . . .
N1 N 0.78746(12) 0.62036(12) 0.50541(12) 0.0165(3) Uani 1 1 d . . . . .
C1 C 0.84190(14) 0.62272(14) 0.43346(15) 0.0193(4) Uani 1 1 d . . . . .
C2 C 0.79375(15) 0.63060(15) 0.34066(15) 0.0215(4) Uani 1 1 d . . . . .
H2A H 0.835547 0.620899 0.289867 0.026 Uiso 1 1 calc R U . . .
C3 C 0.69060(15) 0.65122(15) 0.31375(15) 0.0197(4) Uani 1 1 d . . . . .
N3 N 0.61326(12) 0.64515(12) 0.36564(12) 0.0167(3) Uani 1 1 d . . . . .
C4 C 0.96209(16) 0.61483(18) 0.45022(17) 0.0296(5) Uani 1 1 d . . . . .
H4A H 1.011093 0.671830 0.524020 0.044 Uiso 1 1 calc R U . . .
H4B H 0.992894 0.626891 0.395889 0.044 Uiso 1 1 calc R U . . .
H4C H 0.959940 0.540664 0.441566 0.044 Uiso 1 1 calc R U . . .
C5 C 0.66915(18) 0.68147(19) 0.22252(17) 0.0312(5) Uani 1 1 d . . . . .
H5A H 0.591896 0.636476 0.171383 0.047 Uiso 1 1 calc R U . . .
H5B H 0.725469 0.666806 0.183633 0.047 Uiso 1 1 calc R U . . .
H5C H 0.676115 0.760808 0.253204 0.047 Uiso 1 1 calc R U . . .
C6 C 0.85643(14) 0.64872(15) 0.61324(15) 0.0188(4) Uani 1 1 d . . . . .
C7 C 0.92811(15) 0.75913(15) 0.68238(16) 0.0232(4) Uani 1 1 d . . . . .
C8 C 0.99508(16) 0.78621(17) 0.78623(17) 0.0291(5) Uani 1 1 d . . . . .
H8A H 1.044711 0.860457 0.833446 0.035 Uiso 1 1 calc R U . . .
C9 C 0.99073(17) 0.70730(18) 0.82186(17) 0.0326(5) Uani 1 1 d . . . . .
H9A H 1.036776 0.727130 0.893081 0.039 Uiso 1 1 calc R U . . .
C10 C 0.91910(16) 0.59943(18) 0.75339(17) 0.0291(4) Uani 1 1 d . . . . .
H10A H 0.915696 0.545498 0.778540 0.035 Uiso 1 1 calc R U . . .
C11 C 0.85154(15) 0.56772(15) 0.64810(16) 0.0223(4) Uani 1 1 d . . . . .
C12 C 0.93177(18) 0.84768(16) 0.64723(18) 0.0318(5) Uani 1 1 d . . . . .
H12A H 0.964646 0.831184 0.586953 0.048 Uiso 1 1 calc R U . . .
H12B H 0.979111 0.920514 0.709105 0.048 Uiso 1 1 calc R U . . .
H12C H 0.853952 0.849164 0.622692 0.048 Uiso 1 1 calc R U . . .
C13 C 0.77854(16) 0.44858(16) 0.57357(17) 0.0275(4) Uani 1 1 d . . . . .
H13A H 0.697690 0.444006 0.556867 0.041 Uiso 1 1 calc R U . . .
H13B H 0.791820 0.403257 0.609657 0.041 Uiso 1 1 calc R U . . .
H13C H 0.798389 0.420621 0.505480 0.041 Uiso 1 1 calc R U . . .
C14 C 0.52273(15) 0.69056(15) 0.34621(15) 0.0188(4) Uani 1 1 d . . . . .
C15 C 0.41452(16) 0.62019(16) 0.27296(16) 0.0229(4) Uani 1 1 d . . . . .
C16 C 0.33208(17) 0.66941(18) 0.25316(17) 0.0281(4) Uani 1 1 d . . . . .
H16A H 0.257323 0.623047 0.204829 0.034 Uiso 1 1 calc R U . . .
C17 C 0.35697(18) 0.78375(18) 0.30225(18) 0.0310(5) Uani 1 1 d . . . . .
H17A H 0.300672 0.815492 0.285366 0.037 Uiso 1 1 calc R U . . .
C18 C 0.46365(18) 0.85187(17) 0.37585(17) 0.0287(4) Uani 1 1 d . . . . .
H18A H 0.480229 0.930584 0.409906 0.034 Uiso 1 1 calc R U . . .
C19 C 0.54778(16) 0.80664(16) 0.40104(15) 0.0223(4) Uani 1 1 d . . . . .
C20 C 0.38688(17) 0.49571(16) 0.21416(18) 0.0320(5) Uani 1 1 d . . . . .
H20A H 0.303875 0.460448 0.180001 0.048 Uiso 1 1 calc R U . . .
H20B H 0.413953 0.470103 0.266548 0.048 Uiso 1 1 calc R U . . .
H20C H 0.424757 0.475319 0.157546 0.048 Uiso 1 1 calc R U . . .
C21 C 0.66205(17) 0.88075(16) 0.48554(17) 0.0293(4) Uani 1 1 d . . . . .
H21A H 0.677497 0.855644 0.540693 0.044 Uiso 1 1 calc R U . . .
H21B H 0.661192 0.957834 0.520959 0.044 Uiso 1 1 calc R U . . .
H21C H 0.721974 0.877096 0.450072 0.044 Uiso 1 1 calc R U . . .
C22 C 0.37298(14) 0.80634(14) 0.70294(14) 0.0174(4) Uani 1 1 d . . . . .
H22A H 0.295414 0.751032 0.678109 0.021 Uiso 1 1 calc R U . . .
C23 C 0.38103(15) 0.82434(15) 0.60369(15) 0.0192(4) Uani 1 1 d . . . . .
H23A H 0.454042 0.882669 0.624048 0.023 Uiso 1 1 calc R U . . .
H23B H 0.380084 0.754290 0.543155 0.023 Uiso 1 1 calc R U . . .
C24 C 0.28084(16) 0.85977(16) 0.56560(16) 0.0253(4) Uani 1 1 d . . . . .
H24A H 0.288695 0.873448 0.503437 0.030 Uiso 1 1 calc R U . . .
H24B H 0.208396 0.798543 0.539491 0.030 Uiso 1 1 calc R U . . .
C25 C 0.27582(18) 0.96471(17) 0.65707(18) 0.0302(5) Uani 1 1 d . . . . .
H25A H 0.344226 1.028071 0.677411 0.036 Uiso 1 1 calc R U . . .
H25B H 0.207256 0.982419 0.630820 0.036 Uiso 1 1 calc R U . . .
C26 C 0.27101(18) 0.95029(18) 0.75724(18) 0.0304(5) Uani 1 1 d . . . . .
H26A H 0.197544 0.893784 0.739428 0.037 Uiso 1 1 calc R U . . .
H26B H 0.274074 1.021806 0.817181 0.037 Uiso 1 1 calc R U . . .
C27 C 0.37015(16) 0.91360(16) 0.79592(16) 0.0241(4) Uani 1 1 d . . . . .
H27A H 0.361641 0.900392 0.858197 0.029 Uiso 1 1 calc R U . . .
H27B H 0.443351 0.973822 0.821743 0.029 Uiso 1 1 calc R U . . .
C28 C 0.42461(15) 0.70254(15) 0.84251(15) 0.0204(4) Uani 1 1 d . . . . .
H28A H 0.452423 0.639171 0.839424 0.024 Uiso 1 1 calc R U . . .
C29 C 0.29362(16) 0.65462(16) 0.80611(16) 0.0236(4) Uani 1 1 d . . . . .
H29A H 0.260217 0.714550 0.811326 0.028 Uiso 1 1 calc R U . . .
H29B H 0.265587 0.595977 0.728600 0.028 Uiso 1 1 calc R U . . .
C30 C 0.25403(19) 0.60504(17) 0.87666(17) 0.0319(5) Uani 1 1 d . . . . .
H30A H 0.169321 0.577399 0.852670 0.038 Uiso 1 1 calc R U . . .
H30B H 0.281727 0.540734 0.866268 0.038 Uiso 1 1 calc R U . . .
C31 C 0.2982(2) 0.69046(19) 0.99710(18) 0.0385(5) Uani 1 1 d . . . . .
H31A H 0.263836 0.750888 1.009049 0.046 Uiso 1 1 calc R U . . .
H31B H 0.275251 0.654502 1.040887 0.046 Uiso 1 1 calc R U . . .
C32 C 0.4273(2) 0.7394(2) 1.03459(17) 0.0409(6) Uani 1 1 d . . . . .
H32A H 0.461516 0.680156 1.030306 0.049 Uiso 1 1 calc R U . . .
H32B H 0.453913 0.797992 1.112046 0.049 Uiso 1 1 calc R U . . .
C33 C 0.46842(18) 0.78981(17) 0.96477(16) 0.0306(5) Uani 1 1 d . . . . .
H33A H 0.553141 0.817739 0.989645 0.037 Uiso 1 1 calc R U . . .
H33B H 0.440477 0.853865 0.974569 0.037 Uiso 1 1 calc R U . . .
C34 C 0.61012(14) 0.85629(14) 0.83191(15) 0.0200(4) Uani 1 1 d . . . . .
H34A H 0.593819 0.904385 0.899363 0.024 Uiso 1 1 calc R U . . .
C35 C 0.70302(15) 0.81086(16) 0.86726(16) 0.0250(4) Uani 1 1 d . . . . .
H35A H 0.673410 0.763283 0.898796 0.030 Uiso 1 1 calc R U . . .
H35B H 0.722485 0.764066 0.802379 0.030 Uiso 1 1 calc R U . . .
C36 C 0.81072(17) 0.90578(17) 0.95202(17) 0.0317(5) Uani 1 1 d . . . . .
H36A H 0.792952 0.947949 1.019769 0.038 Uiso 1 1 calc R U . . .
H36B H 0.870479 0.874174 0.970494 0.038 Uiso 1 1 calc R U . . .
C37 C 0.85587(16) 0.98445(17) 0.90938(17) 0.0298(5) Uani 1 1 d . . . . .
H37A H 0.883989 0.944942 0.848046 0.036 Uiso 1 1 calc R U . . .
H37B H 0.921162 1.048480 0.968322 0.036 Uiso 1 1 calc R U . . .
C38 C 0.76379(16) 1.02716(16) 0.87019(18) 0.0302(5) Uani 1 1 d . . . . .
H38A H 0.794298 1.073541 0.837846 0.036 Uiso 1 1 calc R U . . .
H38B H 0.742780 1.074833 0.933498 0.036 Uiso 1 1 calc R U . . .
C39 C 0.65706(16) 0.93117(15) 0.78496(16) 0.0254(4) Uani 1 1 d . . . . .
H39A H 0.676470 0.886647 0.719088 0.030 Uiso 1 1 calc R U . . .
H39B H 0.597829 0.961624 0.762847 0.030 Uiso 1 1 calc R U . . .
C41 C 0.9417(3) 0.82015(18) 0.1670(3) 0.0674(16) Uani 0.786(8) 1 d G U P A 1
H41A H 0.923376 0.885200 0.173577 0.081 Uiso 0.786(8) 1 calc R U P A 1
C42 C 1.0200(3) 0.8248(3) 0.2542(2) 0.0710(13) Uani 0.786(8) 1 d G U P A 1
H42A H 1.055257 0.893000 0.320479 0.085 Uiso 0.786(8) 1 calc R U P A 1
C43 C 1.0468(2) 0.7296(4) 0.2446(3) 0.0575(15) Uani 0.786(8) 1 d G U P A 1
H43A H 1.100314 0.732762 0.304195 0.069 Uiso 0.786(8) 1 calc R U P A 1
C44 C 0.9952(3) 0.6298(3) 0.1476(4) 0.0635(14) Uani 0.786(8) 1 d G U P A 1
H44A H 1.013491 0.564722 0.141009 0.076 Uiso 0.786(8) 1 calc R U P A 1
C45 C 0.9169(3) 0.62514(18) 0.0604(2) 0.0582(11) Uani 0.786(8) 1 d G U P A 1
H45A H 0.881611 0.556919 -0.005894 0.070 Uiso 0.786(8) 1 calc R U P A 1
C46 C 0.8901(3) 0.7203(2) 0.0700(2) 0.0545(12) Uani 0.786(8) 1 d G U P A 1
H46A H 0.836552 0.717157 0.010388 0.065 Uiso 0.786(8) 1 calc R U P A 1
C41' C 0.9152(12) 0.8039(13) 0.1498(13) 0.052(4) Uiso 0.214(8) 1 d G U P A 2
H41B H 0.874476 0.845913 0.128632 0.063 Uiso 0.214(8) 1 calc R U P A 2
C42' C 0.9775(14) 0.8455(8) 0.2590(11) 0.073(5) Uiso 0.214(8) 1 d G U P A 2
H42B H 0.979233 0.916099 0.312409 0.088 Uiso 0.214(8) 1 calc R U P A 2
C43' C 1.0371(10) 0.7840(12) 0.2900(10) 0.054(4) Uiso 0.214(8) 1 d G U P A 2
H43B H 1.079646 0.812500 0.364591 0.064 Uiso 0.214(8) 1 calc R U P A 2
C44' C 1.0345(12) 0.6808(13) 0.2118(15) 0.061(5) Uiso 0.214(8) 1 d G U P A 2
H44B H 1.075303 0.638715 0.232997 0.074 Uiso 0.214(8) 1 calc R U P A 2
C45' C 0.9723(16) 0.6391(10) 0.1026(13) 0.081(5) Uiso 0.214(8) 1 d G U P A 2
H45B H 0.970547 0.568527 0.049221 0.097 Uiso 0.214(8) 1 calc R U P A 2
C46' C 0.9127(13) 0.7006(14) 0.0716(9) 0.066(5) Uiso 0.214(8) 1 d G U P A 2
H46B H 0.870133 0.672124 -0.002964 0.079 Uiso 0.214(8) 1 calc R U P A 2

loop_
_atom_site_aniso_label
_atom_site_aniso_U_11
_atom_site_aniso_U_22
_atom_site_aniso_U_33
_atom_site_aniso_U_23
_atom_site_aniso_U_13
_atom_site_aniso_U_12
Pd1 0.01359(7) 0.01136(7) 0.01330(7) 0.00468(5) 0.00506(5) 0.00325(5)
Al1 0.0138(2) 0.0127(2) 0.0148(3) 0.0061(2) 0.0054(2) 0.00305(19)
P1 0.0162(2) 0.0136(2) 0.0138(2) 0.00479(18) 0.00446(17) 0.00483(16)
N1 0.0146(7) 0.0162(7) 0.0169(8) 0.0067(6) 0.0050(6) 0.0040(5)
C1 0.0156(9) 0.0156(9) 0.0229(10) 0.0057(7) 0.0077(7) 0.0030(6)
C2 0.0218(9) 0.0229(10) 0.0209(10) 0.0089(8) 0.0127(8) 0.0069(7)
C3 0.0251(10) 0.0166(9) 0.0177(9) 0.0078(7) 0.0094(7) 0.0053(7)
N3 0.0185(7) 0.0163(7) 0.0175(8) 0.0092(6) 0.0068(6) 0.0063(6)
C4 0.0194(10) 0.0395(12) 0.0321(12) 0.0158(10) 0.0128(9) 0.0116(8)
C5 0.0399(12) 0.0419(13) 0.0297(11) 0.0250(10) 0.0210(10) 0.0205(10)
C6 0.0115(8) 0.0234(9) 0.0195(9) 0.0084(8) 0.0049(7) 0.0056(7)
C7 0.0182(9) 0.0230(10) 0.0237(10) 0.0075(8) 0.0068(8) 0.0050(7)
C8 0.0217(10) 0.0278(11) 0.0231(10) 0.0031(9) 0.0015(8) 0.0036(8)
C9 0.0269(11) 0.0421(13) 0.0217(10) 0.0109(9) 0.0007(8) 0.0130(9)
C10 0.0273(11) 0.0356(12) 0.0298(11) 0.0196(10) 0.0066(9) 0.0133(8)
C11 0.0167(9) 0.0244(10) 0.0263(10) 0.0117(8) 0.0067(8) 0.0083(7)
C12 0.0325(11) 0.0223(10) 0.0285(11) 0.0072(9) 0.0046(9) -0.0001(8)
C13 0.0226(10) 0.0252(10) 0.0330(11) 0.0156(9) 0.0019(8) 0.0066(8)
C14 0.0230(9) 0.0235(10) 0.0195(9) 0.0149(8) 0.0111(7) 0.0114(7)
C15 0.0244(10) 0.0275(10) 0.0227(10) 0.0152(8) 0.0091(8) 0.0108(8)
C16 0.0243(10) 0.0408(12) 0.0272(11) 0.0210(10) 0.0092(8) 0.0143(9)
C17 0.0357(12) 0.0452(13) 0.0329(12) 0.0268(11) 0.0191(10) 0.0280(10)
C18 0.0440(12) 0.0277(11) 0.0294(11) 0.0183(9) 0.0209(10) 0.0218(9)
C19 0.0303(10) 0.0248(10) 0.0213(10) 0.0155(8) 0.0135(8) 0.0118(8)
C20 0.0268(11) 0.0277(11) 0.0325(12) 0.0114(9) -0.0003(9) 0.0062(8)
C21 0.0390(12) 0.0202(10) 0.0290(11) 0.0122(9) 0.0100(9) 0.0094(8)
C22 0.0178(9) 0.0164(9) 0.0175(9) 0.0075(7) 0.0056(7) 0.0056(7)
C23 0.0216(9) 0.0178(9) 0.0192(9) 0.0087(7) 0.0080(7) 0.0067(7)
C24 0.0258(10) 0.0282(10) 0.0268(11) 0.0172(9) 0.0080(8) 0.0093(8)
C25 0.0326(11) 0.0330(11) 0.0397(13) 0.0239(10) 0.0166(10) 0.0201(9)
C26 0.0366(12) 0.0314(11) 0.0362(12) 0.0182(10) 0.0207(10) 0.0224(9)
C27 0.0315(11) 0.0232(10) 0.0216(10) 0.0102(8) 0.0115(8) 0.0141(8)
C28 0.0288(10) 0.0194(9) 0.0158(9) 0.0085(8) 0.0094(8) 0.0106(7)
C29 0.0287(10) 0.0222(10) 0.0217(10) 0.0109(8) 0.0119(8) 0.0067(8)
C30 0.0440(13) 0.0274(11) 0.0295(11) 0.0157(9) 0.0190(10) 0.0096(9)
C31 0.0622(15) 0.0327(12) 0.0299(12) 0.0174(10) 0.0290(11) 0.0139(10)
C32 0.0653(16) 0.0389(13) 0.0174(11) 0.0130(10) 0.0136(11) 0.0144(11)
C33 0.0370(12) 0.0323(11) 0.0166(10) 0.0083(9) 0.0084(9) 0.0068(9)
C34 0.0180(9) 0.0162(9) 0.0173(9) 0.0027(7) 0.0025(7) 0.0030(7)
C35 0.0220(10) 0.0231(10) 0.0252(10) 0.0103(8) 0.0026(8) 0.0047(7)
C36 0.0227(10) 0.0364(12) 0.0243(11) 0.0103(9) -0.0007(8) 0.0030(8)
C37 0.0194(10) 0.0278(11) 0.0267(11) 0.0051(9) 0.0014(8) -0.0004(8)
C38 0.0244(10) 0.0175(10) 0.0372(12) 0.0069(9) 0.0062(9) 0.0005(7)
C39 0.0215(10) 0.0194(9) 0.0278(11) 0.0089(8) 0.0018(8) 0.0027(7)
C41 0.064(3) 0.046(2) 0.071(3) 0.033(2) -0.010(2) -0.005(2)
C42 0.053(3) 0.073(3) 0.071(3) 0.038(2) 0.003(2) -0.005(2)
C43 0.0333(19) 0.086(4) 0.069(3) 0.052(4) 0.0197(17) 0.0150(19)
C44 0.060(3) 0.095(3) 0.081(4) 0.066(3) 0.037(3) 0.047(2)
C45 0.066(3) 0.056(2) 0.062(3) 0.030(2) 0.023(2) 0.0275(19)
C46 0.062(2) 0.051(2) 0.063(3) 0.039(2) 0.0151(19) 0.0215(19)

loop_
_atom_type_symbol
_atom_type_description
_atom_type_scat_dispersion_real
_atom_type_scat_dispersion_imag
_atom_type_scat_source
C C 0.0033 0.0016 'International Tables Vol C Tables 4.2.6.8 and 6.1.1.4'
H H 0.0000 0.0000 'International Tables Vol C Tables 4.2.6.8 and 6.1.1.4'
Al Al 0.0645 0.0514 'International Tables Vol C Tables 4.2.6.8 and 6.1.1.4'
N N 0.0061 0.0033 'International Tables Vol C Tables 4.2.6.8 and 6.1.1.4'
P P 0.1023 0.0942 'International Tables Vol C Tables 4.2.6.8 and 6.1.1.4'
Pd Pd -0.9988 1.0072 'International Tables Vol C Tables 4.2.6.8 and 6.1.1.4'

loop_
_geom_angle_atom_site_label_1
_geom_angle_atom_site_label_2
_geom_angle_atom_site_label_3
_geom_angle
_geom_angle_site_symmetry_1
_geom_angle_site_symmetry_3
P1 Pd1 Al1 111.724(17) . 2_666
P1 Pd1 Al1 140.387(17) . .
Al1 Pd1 Al1 107.888(15) 2_666 .
P1 Pd1 Pd1 165.897(13) . 2_666
Al1 Pd1 Pd1 54.174(13) 2_666 2_666
Al1 Pd1 Pd1 53.714(13) . 2_666
N3 Al1 N1 93.38(6) . .
N3 Al1 Pd1 120.06(5) . 2_666
N1 Al1 Pd1 122.04(5) . 2_666
N3 Al1 Pd1 124.19(5) . .
N1 Al1 Pd1 127.91(5) . .
Pd1 Al1 Pd1 72.110(15) 2_666 .
C22 P1 C34 104.38(8) . .
C22 P1 C28 102.99(8) . .
C34 P1 C28 100.68(8) . .
C22 P1 Pd1 114.11(6) . .
C34 P1 Pd1 112.24(6) . .
C28 P1 Pd1 120.46(6) . .
C1 N1 C6 117.44(14) . .
C1 N1 Al1 121.21(12) . .
C6 N1 Al1 121.32(11) . .
N1 C1 C2 123.54(16) . .
N1 C1 C4 119.85(17) . .
C2 C1 C4 116.60(16) . .
C1 C2 C3 127.27(17) . .
N3 C3 C2 122.50(17) . .
N3 C3 C5 120.27(16) . .
C2 C3 C5 117.23(16) . .
C3 N3 C14 116.71(15) . .
C3 N3 Al1 123.03(12) . .
C14 N3 Al1 120.22(11) . .
C11 C6 C7 120.80(17) . .
C11 C6 N1 120.52(16) . .
C7 C6 N1 118.67(16) . .
C8 C7 C6 118.58(18) . .
C8 C7 C12 120.02(17) . .
C6 C7 C12 121.38(17) . .
C9 C8 C7 121.23(18) . .
C10 C9 C8 119.51(19) . .
C9 C10 C11 121.47(19) . .
C10 C11 C6 118.39(17) . .
C10 C11 C13 120.28(18) . .
C6 C11 C13 121.30(17) . .
C15 C14 C19 121.47(16) . .
C15 C14 N3 120.47(16) . .
C19 C14 N3 118.05(16) . .
C14 C15 C16 117.85(18) . .
C14 C15 C20 121.80(16) . .
C16 C15 C20 120.33(17) . .
C17 C16 C15 121.44(19) . .
C18 C17 C16 119.87(18) . .
C17 C18 C19 120.84(19) . .
C18 C19 C14 118.41(18) . .
C18 C19 C21 120.77(18) . .
C14 C19 C21 120.82(16) . .
C27 C22 C23 109.90(14) . .
C27 C22 P1 117.00(12) . .
C23 C22 P1 113.63(12) . .
C24 C23 C22 110.31(14) . .
C25 C24 C23 111.65(16) . .
C26 C25 C24 111.33(16) . .
C25 C26 C27 111.59(16) . .
C26 C27 C22 111.04(16) . .
C29 C28 C33 109.18(15) . .
C29 C28 P1 111.65(12) . .
C33 C28 P1 119.80(13) . .
C30 C29 C28 111.48(16) . .
C31 C30 C29 111.59(17) . .
C32 C31 C30 110.55(18) . .
C31 C32 C33 111.90(18) . .
C32 C33 C28 111.07(17) . .
C39 C34 C35 109.13(15) . .
C39 C34 P1 115.75(13) . .
C35 C34 P1 109.63(12) . .
C36 C35 C34 111.13(16) . .
C37 C36 C35 111.32(17) . .
C36 C37 C38 111.43(16) . .
C37 C38 C39 111.51(16) . .
C38 C39 C34 110.36(16) . .
C42 C41 C46 120.0 . .
C43 C42 C41 120.0 . .
C42 C43 C44 120.0 . .
C43 C44 C45 120.0 . .
C46 C45 C44 120.0 . .
C45 C46 C41 120.0 . .
C42' C41' C46' 120.0 . .
C43' C42' C41' 120.0 . .
C44' C43' C42' 120.0 . .
C43' C44' C45' 120.0 . .
C46' C45' C44' 120.0 . .
C45' C46' C41' 120.0 . .

loop_
_geom_bond_atom_site_label_1
_geom_bond_atom_site_label_2
_geom_bond_distance
_geom_bond_site_symmetry_2
Pd1 P1 2.3397(5) .
Pd1 Al1 2.4360(5) 2_666
Pd1 Al1 2.4504(5) .
Pd1 Pd1 2.8760(3) 2_666
Al1 N3 1.9422(15) .
Al1 N1 1.9483(14) .
P1 C22 1.8639(17) .
P1 C34 1.8669(17) .
P1 C28 1.8902(19) .
N1 C1 1.337(2) .
N1 C6 1.442(2) .
C1 C2 1.391(3) .
C1 C4 1.517(2) .
C2 C3 1.400(3) .
C3 N3 1.334(2) .
C3 C5 1.507(3) .
N3 C14 1.444(2) .
C6 C11 1.398(3) .
C6 C7 1.403(2) .
C7 C8 1.392(3) .
C7 C12 1.501(3) .
C8 C9 1.379(3) .
C9 C10 1.378(3) .
C10 C11 1.394(3) .
C11 C13 1.499(3) .
C14 C15 1.395(3) .
C14 C19 1.401(3) .
C15 C16 1.399(3) .
C15 C20 1.501(3) .
C16 C17 1.379(3) .
C17 C18 1.378(3) .
C18 C19 1.397(3) .
C19 C21 1.503(3) .
C22 C27 1.538(2) .
C22 C23 1.540(2) .
C23 C24 1.527(2) .
C24 C25 1.519(3) .
C25 C26 1.519(3) .
C26 C27 1.530(3) .
C28 C29 1.535(3) .
C28 C33 1.542(3) .
C29 C30 1.527(3) .
C30 C31 1.517(3) .
C31 C32 1.513(3) .
C32 C33 1.533(3) .
C34 C39 1.529(3) .
C34 C35 1.533(2) .
C35 C36 1.528(3) .
C36 C37 1.517(3) .
C37 C38 1.518(3) .
C38 C39 1.529(2) .
C41 C42 1.3900 .
C41 C46 1.3900 .
C42 C43 1.3900 .
C43 C44 1.3900 .
C44 C45 1.3900 .
C45 C46 1.3900 .
C41' C42' 1.3900 .
C41' C46' 1.3900 .
C42' C43' 1.3900 .
C43' C44' 1.3900 .
C44' C45' 1.3900 .
C45' C46' 1.3900 .
